data_1550055
loop_
_publ_author_name
'McKeown, Paul'
'McCormick, Strachan N.'
'Mahon, Mary F.'
'Jones, Matthew D.'

_publ_section_title
;
 Highly active Mg(ii) and Zn(ii) complexes for the ring opening
 polymerisation of lactide
;
_journal_issue 44
_journal_name_full 'Polymer Chemistry'
_journal_page_first 5339
_journal_paper_doi 10.1039/C8PY01369A
_journal_volume 9
_journal_year 2018
_chemical_formula_sum 'C36 H58 N4 O2 Zn'
_chemical_formula_weight 644.23
_space_group_crystal_system monoclinic
_space_group_IT_number 14
_space_group_name_Hall '-P 2yn'
_space_group_name_H-M_alt 'P 1 21/n 1'
_symmetry_space_group_name_Hall '-P 2yn'
_symmetry_space_group_name_H-M 'P 1 21/n 1'
_atom_sites_solution_hydrogens geom
_audit_creation_method SHELXL-2014/7
_audit_update_record
;
2018-05-20 deposited with the CCDC.
2018-10-17 downloaded from the CCDC.
;
_cell_angle_alpha 90
_cell_angle_beta 104.339(2)
_cell_angle_gamma 90
_cell_formula_units_Z 4
_cell_length_a 17.3189(3)
_cell_length_b 12.4391(3)
_cell_length_c 17.5819(3)
_cell_measurement_reflns_used 2245
_cell_measurement_temperature 150(2)
_cell_measurement_theta_max 72.5760
_cell_measurement_theta_min 5.4570
_cell_volume 3669.70(13)
_computing_cell_refinement 'CrysAlisPro 1.171.38.41 (Rigaku OD, 2015)'
_computing_data_collection 'CrysAlisPro 1.171.38.41 (Rigaku OD, 2015)'
_computing_data_reduction 'CrysAlisPro 1.171.38.41 (Rigaku OD, 2015)'
_computing_structure_refinement 'SHELXL-2014/7 (Sheldrick, 2014)'
_computing_structure_solution Sir2004
_diffrn_ambient_environment N~2~
_diffrn_ambient_temperature 150.00(10)
_diffrn_detector 'CCD plate'
_diffrn_detector_area_resol_mean 8.1150
_diffrn_detector_type EosS2
_diffrn_measured_fraction_theta_full 1.000
_diffrn_measured_fraction_theta_max 0.997
_diffrn_measurement_device 'four-circle diffractometer'
_diffrn_measurement_device_type 'SuperNova, Dual, Cu at zero, EosS2'
_diffrn_radiation_monochromator mirror
_diffrn_radiation_probe x-ray
_diffrn_radiation_type 'Cu K\a'
_diffrn_radiation_wavelength 1.54184
_diffrn_reflns_av_R_equivalents 0.0439
_diffrn_reflns_av_unetI/netI 0.0180
_diffrn_reflns_Laue_measured_fraction_full 1.000
_diffrn_reflns_Laue_measured_fraction_max 0.997
_diffrn_reflns_limit_h_max 21
_diffrn_reflns_limit_h_min -21
_diffrn_reflns_limit_k_max 15
_diffrn_reflns_limit_k_min -15
_diffrn_reflns_limit_l_max 21
_diffrn_reflns_limit_l_min -21
_diffrn_reflns_number 82933
_diffrn_reflns_point_group_measured_fraction_full 1.000
_diffrn_reflns_point_group_measured_fraction_max 0.997
_diffrn_reflns_theta_full 67.684
_diffrn_reflns_theta_max 73.255
_diffrn_reflns_theta_min 3.207
_diffrn_source 'micro-focus sealed X-ray tube'
_diffrn_source_type 'SuperNova (Cu) X-ray Source'
_exptl_absorpt_coefficient_mu 1.184
_exptl_absorpt_correction_T_max 1.00000
_exptl_absorpt_correction_T_min 0.87339
_exptl_absorpt_correction_type multi-scan
_exptl_absorpt_process_details
;
CrysAlisPro 1.171.38.46 (Rigaku Oxford Diffraction, 2015)
Empirical absorption correction using spherical harmonics,
 implemented in SCALE3 ABSPACK scaling algorithm.
;
_exptl_crystal_colour yellow
_exptl_crystal_density_diffrn 1.166
_exptl_crystal_description block
_exptl_crystal_F_000 1392
_exptl_crystal_size_max 0.100
_exptl_crystal_size_mid 0.100
_exptl_crystal_size_min 0.100
_refine_diff_density_max 0.832
_refine_diff_density_min -0.552
_refine_diff_density_rms 0.046
_refine_ls_extinction_method none
_refine_ls_goodness_of_fit_ref 1.021
_refine_ls_hydrogen_treatment constr
_refine_ls_matrix_type full
_refine_ls_number_parameters 433
_refine_ls_number_reflns 7370
_refine_ls_number_restraints 0
_refine_ls_restrained_S_all 1.021
_refine_ls_R_factor_all 0.0384
_refine_ls_R_factor_gt 0.0349
_refine_ls_shift/su_max 0.001
_refine_ls_shift/su_mean 0.000
_refine_ls_structure_factor_coef Fsqd
_refine_ls_weighting_details 'w=1/[\s^2^(Fo^2^)+(0.0438P)^2^+2.3807P] where P=(Fo^2^+2Fc^2^)/3'
_refine_ls_weighting_scheme calc
_refine_ls_wR_factor_gt 0.0896
_refine_ls_wR_factor_ref 0.0922
_reflns_Friedel_coverage 0.000
_reflns_number_gt 6780
_reflns_number_total 7370
_reflns_threshold_expression 'I > 2\s(I)'
_cod_data_source_file c8py01369a2.cif
_cod_data_source_block Zn_1__2
_cod_depositor_comments 'Adding full bibliography for 1550055--1550064.cif.'
_cod_database_code 1550055
_shelx_shelxl_version_number 2014/7
_shelx_space_group_comment
;
The symmetry employed for this shelxl refinement is uniquely defined
by the following loop, which should always be used as a source of
symmetry information in preference to the above space-group names.
They are only intended as comments.
;
_oxdiff_exptl_absorpt_empirical_full_min 0.789
_oxdiff_exptl_absorpt_empirical_full_max 1.166
_oxdiff_exptl_absorpt_empirical_details
;
Empirical correction (ABSPACK) includes:
- Absorption correction using spherical harmonics
- Frame scaling
;

loop_
_space_group_symop_operation_xyz
'x, y, z'
'-x+1/2, y+1/2, -z+1/2'
'-x, -y, -z'
'x-1/2, -y-1/2, z-1/2'

loop_
_atom_site_label
_atom_site_type_symbol
_atom_site_fract_x
_atom_site_fract_y
_atom_site_fract_z
_atom_site_U_iso_or_equiv
_atom_site_adp_type
_atom_site_occupancy
_atom_site_site_symmetry_order
_atom_site_calc_flag
_atom_site_refinement_flags_posn
_atom_site_refinement_flags_adp
_atom_site_refinement_flags_occupancy
_atom_site_disorder_assembly
_atom_site_disorder_group
Zn1 Zn 0.32775(2) 0.84139(2) 0.67376(2) 0.02409(7) Uani 1 1 d . . . . .
O1 O 0.37235(7) 0.70794(9) 0.73734(6) 0.0270(2) Uani 1 1 d . . . . .
N1 N 0.30908(8) 0.74401(12) 0.57441(7) 0.0267(3) Uani 1 1 d . . . . .
C1 C 0.40983(9) 0.62871(12) 0.71512(9) 0.0213(3) Uani 1 1 d . . . . .
O2 O 0.43475(6) 0.90609(9) 0.67396(6) 0.0267(2) Uani 1 1 d . . . . .
N2 N 0.26708(9) 0.95923(13) 0.57538(9) 0.0350(3) Uani 1 1 d . . . . .
H2 H 0.2081 0.9574 0.5690 0.042 Uiso 1 1 calc R U . . .
C2 C 0.46801(9) 0.56705(12) 0.77141(8) 0.0225(3) Uani 1 1 d . . . . .
N3 N 0.32090(8) 0.94656(12) 0.76231(9) 0.0298(3) Uani 1 1 d . . . . .
C3 C 0.50152(9) 0.47778(13) 0.74580(9) 0.0247(3) Uani 1 1 d . . . . .
H3 H 0.5386 0.4372 0.7839 0.030 Uiso 1 1 calc R U . . .
N4 N 0.20914(9) 0.78356(15) 0.70535(10) 0.0398(4) Uani 1 1 d . . . . .
H4 H 0.2185 0.7057 0.7185 0.048 Uiso 1 1 calc R U . . .
C4 C 0.48487(9) 0.44218(13) 0.66711(9) 0.0248(3) Uani 1 1 d . . . . .
C5 C 0.43285(9) 0.50424(13) 0.61320(9) 0.0243(3) Uani 1 1 d . . . . .
H5 H 0.4213 0.4844 0.5594 0.029 Uiso 1 1 calc R U . . .
C6 C 0.39594(9) 0.59651(13) 0.63490(9) 0.0226(3) Uani 1 1 d . . . . .
C7 C 0.49234(10) 0.60415(13) 0.85760(9) 0.0271(3) Uani 1 1 d . . . . .
C8 C 0.42009(11) 0.60648(16) 0.89355(10) 0.0360(4) Uani 1 1 d . . . . .
H8A H 0.3980 0.5338 0.8929 0.054 Uiso 1 1 calc R U . . .
H8B H 0.3794 0.6548 0.8629 0.054 Uiso 1 1 calc R U . . .
H8C H 0.4368 0.6323 0.9478 0.054 Uiso 1 1 calc R U . . .
C9 C 0.52882(13) 0.71773(15) 0.86242(11) 0.0420(5) Uani 1 1 d . . . . .
H9A H 0.5434 0.7415 0.9173 0.063 Uiso 1 1 calc R U . . .
H9B H 0.4898 0.7677 0.8312 0.063 Uiso 1 1 calc R U . . .
H9C H 0.5765 0.7162 0.8418 0.063 Uiso 1 1 calc R U . . .
C10 C 0.55495(12) 0.53005(16) 0.90833(10) 0.0379(4) Uani 1 1 d . . . . .
H10A H 0.5691 0.5566 0.9625 0.057 Uiso 1 1 calc R U . . .
H10B H 0.6026 0.5290 0.8878 0.057 Uiso 1 1 calc R U . . .
H10C H 0.5333 0.4571 0.9072 0.057 Uiso 1 1 calc R U . . .
C11 C 0.52544(11) 0.34124(15) 0.64543(10) 0.0329(4) Uani 1 1 d . . . . .
C12 C 0.49710(14) 0.31371(17) 0.55810(12) 0.0452(5) Uani 1 1 d . . . . .
H12A H 0.4395 0.3006 0.5447 0.068 Uiso 1 1 calc R U . . .
H12B H 0.5247 0.2491 0.5469 0.068 Uiso 1 1 calc R U . . .
H12C H 0.5089 0.3738 0.5268 0.068 Uiso 1 1 calc R U . . .
C13 C 0.50641(16) 0.24438(17) 0.69163(14) 0.0519(6) Uani 1 1 d . . . . .
H13A H 0.5244 0.2591 0.7480 0.078 Uiso 1 1 calc R U . . .
H13B H 0.5339 0.1806 0.6788 0.078 Uiso 1 1 calc R U . . .
H13C H 0.4488 0.2316 0.6776 0.078 Uiso 1 1 calc R U . . .
C14 C 0.61543(13) 0.3591(2) 0.66496(16) 0.0641(7) Uani 1 1 d . . . . .
H14A H 0.6276 0.4184 0.6332 0.096 Uiso 1 1 calc R U . . .
H14B H 0.6417 0.2934 0.6535 0.096 Uiso 1 1 calc R U . . .
H14C H 0.6347 0.3768 0.7208 0.096 Uiso 1 1 calc R U . . .
C15 C 0.34638(9) 0.65615(13) 0.57070(9) 0.0257(3) Uani 1 1 d . . . . .
H15 H 0.3408 0.6268 0.5197 0.031 Uiso 1 1 calc R U . . .
C16 C 0.26574(11) 0.79431(16) 0.50100(10) 0.0352(4) Uani 1 1 d . . . . .
H16A H 0.2076 0.7844 0.4937 0.042 Uiso 1 1 calc R U . . .
H16B H 0.2815 0.7609 0.4560 0.042 Uiso 1 1 calc R U . . .
C17 C 0.28609(11) 0.91319(16) 0.50548(10) 0.0360(4) Uani 1 1 d . . . . .
H17A H 0.3435 0.9230 0.5084 0.043 Uiso 1 1 calc R U . . .
H17B H 0.2551 0.9503 0.4578 0.043 Uiso 1 1 calc R U . . .
C18 C 0.29563(15) 1.06984(17) 0.58987(14) 0.0526(5) Uani 1 1 d . . . . .
H18A H 0.3540 1.0705 0.6030 0.079 Uiso 1 1 calc R U . . .
H18B H 0.2770 1.1000 0.6336 0.079 Uiso 1 1 calc R U . . .
H18C H 0.2750 1.1132 0.5427 0.079 Uiso 1 1 calc R U . . .
C19 C 0.48529(9) 0.94994(12) 0.73241(9) 0.0226(3) Uani 1 1 d . . . . .
C20 C 0.56902(9) 0.95366(12) 0.73412(9) 0.0227(3) Uani 1 1 d . . . . .
C21 C 0.62070(10) 1.00374(13) 0.79642(9) 0.0276(3) Uani 1 1 d . . . . .
H21 H 0.6756 1.0055 0.7967 0.033 Uiso 1 1 calc R U . . .
C22 C 0.59748(11) 1.05256(13) 0.85982(9) 0.0296(3) Uani 1 1 d . . . . .
C23 C 0.51831(11) 1.04708(13) 0.85879(9) 0.0292(3) Uani 1 1 d . . . . .
H23 H 0.5008 1.0782 0.9009 0.035 Uiso 1 1 calc R U . . .
C24 C 0.46173(10) 0.99695(12) 0.79748(9) 0.0258(3) Uani 1 1 d . . . . .
C25 C 0.59875(9) 0.90190(13) 0.66733(9) 0.0256(3) Uani 1 1 d . . . . .
C26 C 0.55862(10) 0.95533(16) 0.58872(10) 0.0331(4) Uani 1 1 d . . . . .
H26A H 0.5008 0.9459 0.5781 0.050 Uiso 1 1 calc R U . . .
H26B H 0.5782 0.9220 0.5466 0.050 Uiso 1 1 calc R U . . .
H26C H 0.5713 1.0322 0.5914 0.050 Uiso 1 1 calc R U . . .
C27 C 0.58012(12) 0.78067(15) 0.66267(11) 0.0367(4) Uani 1 1 d . . . . .
H27A H 0.5981 0.7489 0.6190 0.055 Uiso 1 1 calc R U . . .
H27B H 0.5225 0.7699 0.6541 0.055 Uiso 1 1 calc R U . . .
H27C H 0.6079 0.7460 0.7119 0.055 Uiso 1 1 calc R U . . .
C28 C 0.68901(10) 0.91454(18) 0.67903(11) 0.0394(4) Uani 1 1 d . . . . .
H28A H 0.7028 0.9911 0.6820 0.059 Uiso 1 1 calc R U . . .
H28B H 0.7052 0.8818 0.6347 0.059 Uiso 1 1 calc R U . . .
H28C H 0.7167 0.8788 0.7278 0.059 Uiso 1 1 calc R U . . .
C29 C 0.65924(12) 1.10735(16) 0.92611(11) 0.0393(4) Uani 1 1 d . . . . .
C30 C 0.7156(2) 1.0198(3) 0.9691(2) 0.0637(10) Uani 0.7 1 d . . P A 1
H30A H 0.7404 0.9831 0.9318 0.096 Uiso 0.7 1 calc R U P A 1
H30B H 0.6854 0.9677 0.9920 0.096 Uiso 0.7 1 calc R U P A 1
H30C H 0.7571 1.0525 1.0108 0.096 Uiso 0.7 1 calc R U P A 1
C31 C 0.7013(3) 1.1918(4) 0.8945(2) 0.0794(14) Uani 0.7 1 d . . P A 1
H31A H 0.7284 1.1602 0.8570 0.119 Uiso 0.7 1 calc R U P A 1
H31B H 0.7408 1.2257 0.9374 0.119 Uiso 0.7 1 calc R U P A 1
H31C H 0.6630 1.2460 0.8678 0.119 Uiso 0.7 1 calc R U P A 1
C32 C 0.6190(2) 1.1574(3) 0.9880(2) 0.0567(9) Uani 0.7 1 d . . P A 1
H32A H 0.6598 1.1909 1.0301 0.085 Uiso 0.7 1 calc R U P A 1
H32B H 0.5917 1.1008 1.0101 0.085 Uiso 0.7 1 calc R U P A 1
H32C H 0.5802 1.2119 0.9627 0.085 Uiso 0.7 1 calc R U P A 1
C33 C 0.38107(11) 0.99434(13) 0.80644(10) 0.0306(4) Uani 1 1 d . . . . .
H33 H 0.3716 1.0324 0.8501 0.037 Uiso 1 1 calc R U . . .
C34 C 0.24396(11) 0.94979(17) 0.78278(12) 0.0413(4) Uani 1 1 d . . . . .
H34A H 0.2056 0.9938 0.7441 0.050 Uiso 1 1 calc R U . . .
H34B H 0.2503 0.9822 0.8354 0.050 Uiso 1 1 calc R U . . .
C35 C 0.21382(12) 0.83631(18) 0.78251(12) 0.0431(5) Uani 1 1 d . . . . .
H35A H 0.2500 0.7947 0.8247 0.052 Uiso 1 1 calc R U . . .
H35B H 0.1603 0.8369 0.7932 0.052 Uiso 1 1 calc R U . . .
C36 C 0.13090(12) 0.78659(18) 0.65239(14) 0.0479(5) Uani 1 1 d . . . . .
H36A H 0.0932 0.7476 0.6757 0.072 Uiso 1 1 calc R U . . .
H36B H 0.1327 0.7527 0.6025 0.072 Uiso 1 1 calc R U . . .
H36C H 0.1136 0.8615 0.6430 0.072 Uiso 1 1 calc R U . . .
C30A C 0.7492(4) 1.1070(6) 0.9132(4) 0.0445(16) Uani 0.3 1 d . . P A 2
H30D H 0.7848 1.1463 0.9561 0.067 Uiso 0.3 1 calc R U P A 2
H30E H 0.7489 1.1417 0.8631 0.067 Uiso 0.3 1 calc R U P A 2
H30F H 0.7678 1.0327 0.9125 0.067 Uiso 0.3 1 calc R U P A 2
C31A C 0.6404(5) 1.2335(6) 0.9228(5) 0.0534(19) Uani 0.3 1 d . . P A 2
H31D H 0.5867 1.2453 0.9300 0.080 Uiso 0.3 1 calc R U P A 2
H31E H 0.6435 1.2622 0.8717 0.080 Uiso 0.3 1 calc R U P A 2
H31F H 0.6794 1.2703 0.9646 0.080 Uiso 0.3 1 calc R U P A 2
C32A C 0.6644(5) 1.0630(9) 1.0034(4) 0.065(2) Uani 0.3 1 d . . P A 2
H32D H 0.6154 1.0795 1.0195 0.097 Uiso 0.3 1 calc R U P A 2
H32E H 0.7101 1.0945 1.0411 0.097 Uiso 0.3 1 calc R U P A 2
H32F H 0.6711 0.9848 1.0019 0.097 Uiso 0.3 1 calc R U P A 2

loop_
_atom_site_aniso_label
_atom_site_aniso_U_11
_atom_site_aniso_U_22
_atom_site_aniso_U_33
_atom_site_aniso_U_23
_atom_site_aniso_U_13
_atom_site_aniso_U_12
Zn1 0.02100(11) 0.02629(12) 0.02520(12) 0.00338(8) 0.00615(8) 0.00229(8)
O1 0.0331(6) 0.0266(6) 0.0202(5) 0.0028(4) 0.0047(4) 0.0041(5)
N1 0.0239(6) 0.0340(7) 0.0195(6) 0.0045(5) 0.0003(5) 0.0004(5)
C1 0.0218(7) 0.0209(7) 0.0208(7) 0.0028(6) 0.0046(5) -0.0040(6)
O2 0.0234(5) 0.0312(6) 0.0271(5) -0.0039(5) 0.0092(4) -0.0031(4)
N2 0.0300(7) 0.0382(8) 0.0386(8) 0.0106(6) 0.0120(6) 0.0106(6)
C2 0.0234(7) 0.0243(7) 0.0188(7) 0.0036(6) 0.0032(6) -0.0044(6)
N3 0.0277(7) 0.0297(7) 0.0366(7) 0.0024(6) 0.0166(6) 0.0053(6)
C3 0.0229(7) 0.0266(8) 0.0239(7) 0.0065(6) 0.0043(6) -0.0006(6)
N4 0.0313(8) 0.0486(10) 0.0415(8) 0.0030(7) 0.0130(7) -0.0016(7)
C4 0.0239(7) 0.0254(8) 0.0263(7) 0.0013(6) 0.0084(6) -0.0018(6)
C5 0.0250(7) 0.0274(8) 0.0206(7) -0.0004(6) 0.0060(6) -0.0042(6)
C6 0.0216(7) 0.0248(8) 0.0204(7) 0.0024(6) 0.0031(6) -0.0036(6)
C7 0.0332(8) 0.0264(8) 0.0182(7) 0.0035(6) -0.0001(6) -0.0030(6)
C8 0.0460(10) 0.0417(10) 0.0206(8) 0.0006(7) 0.0086(7) 0.0023(8)
C9 0.0557(12) 0.0343(10) 0.0272(8) 0.0021(7) -0.0067(8) -0.0145(9)
C10 0.0432(10) 0.0415(10) 0.0226(8) 0.0049(7) -0.0037(7) 0.0025(8)
C11 0.0332(9) 0.0359(9) 0.0317(9) 0.0002(7) 0.0118(7) 0.0073(7)
C12 0.0572(12) 0.0397(10) 0.0393(10) -0.0071(8) 0.0134(9) 0.0104(9)
C13 0.0755(15) 0.0328(10) 0.0546(12) 0.0076(9) 0.0300(11) 0.0202(10)
C14 0.0335(11) 0.090(2) 0.0706(16) -0.0256(14) 0.0168(11) 0.0089(12)
C15 0.0247(7) 0.0323(8) 0.0181(7) -0.0001(6) 0.0017(6) -0.0025(6)
C16 0.0314(9) 0.0475(11) 0.0229(8) 0.0087(7) -0.0005(6) 0.0078(8)
C17 0.0328(9) 0.0460(11) 0.0302(8) 0.0166(8) 0.0096(7) 0.0104(8)
C18 0.0684(15) 0.0340(10) 0.0560(13) 0.0135(9) 0.0169(11) 0.0130(10)
C19 0.0269(7) 0.0180(7) 0.0236(7) 0.0038(6) 0.0077(6) 0.0016(6)
C20 0.0255(7) 0.0209(7) 0.0220(7) 0.0045(6) 0.0062(6) 0.0019(6)
C21 0.0279(8) 0.0262(8) 0.0266(8) 0.0044(6) 0.0031(6) 0.0014(6)
C22 0.0388(9) 0.0227(8) 0.0234(7) 0.0019(6) 0.0003(7) 0.0019(7)
C23 0.0419(9) 0.0226(8) 0.0237(7) 0.0006(6) 0.0094(7) 0.0054(7)
C24 0.0325(8) 0.0197(7) 0.0269(8) 0.0027(6) 0.0108(6) 0.0028(6)
C25 0.0224(7) 0.0307(8) 0.0246(7) 0.0019(6) 0.0076(6) 0.0022(6)
C26 0.0307(8) 0.0457(10) 0.0246(8) 0.0049(7) 0.0102(7) 0.0042(7)
C27 0.0433(10) 0.0315(9) 0.0402(10) -0.0032(8) 0.0196(8) 0.0037(8)
C28 0.0251(8) 0.0574(12) 0.0366(9) -0.0042(9) 0.0096(7) 0.0020(8)
C29 0.0409(10) 0.0414(11) 0.0294(9) -0.0066(8) -0.0029(7) 0.0027(8)
C30 0.055(2) 0.078(3) 0.0431(17) -0.0146(17) -0.0155(15) 0.0240(18)
C31 0.087(3) 0.087(3) 0.056(2) -0.013(2) 0.001(2) -0.054(3)
C32 0.0532(19) 0.063(2) 0.0451(17) -0.0268(15) -0.0048(14) 0.0076(16)
C33 0.0410(9) 0.0242(8) 0.0319(8) 0.0019(7) 0.0195(7) 0.0073(7)
C34 0.0325(9) 0.0517(12) 0.0474(11) 0.0005(9) 0.0243(8) 0.0094(8)
C35 0.0313(9) 0.0643(14) 0.0391(10) 0.0024(9) 0.0191(8) -0.0061(9)
C36 0.0381(10) 0.0449(12) 0.0606(13) -0.0001(10) 0.0118(9) -0.0055(9)
C30A 0.031(3) 0.055(4) 0.038(3) -0.012(3) -0.009(3) -0.005(3)
C31A 0.050(4) 0.040(4) 0.060(4) -0.023(3) -0.007(3) 0.001(3)
C32A 0.066(5) 0.097(7) 0.024(3) 0.001(4) -0.002(3) -0.012(5)

loop_
_atom_type_symbol
_atom_type_description
_atom_type_scat_dispersion_real
_atom_type_scat_dispersion_imag
_atom_type_scat_source
C C 0.0181 0.0091 'International Tables Vol C Tables 4.2.6.8 and 6.1.1.4'
H H 0.0000 0.0000 'International Tables Vol C Tables 4.2.6.8 and 6.1.1.4'
N N 0.0311 0.0180 'International Tables Vol C Tables 4.2.6.8 and 6.1.1.4'
O O 0.0492 0.0322 'International Tables Vol C Tables 4.2.6.8 and 6.1.1.4'
Zn Zn -1.5491 0.6778 'International Tables Vol C Tables 4.2.6.8 and 6.1.1.4'

loop_
_geom_angle_atom_site_label_1
_geom_angle_atom_site_label_2
_geom_angle_atom_site_label_3
_geom_angle
O2 Zn1 O1 95.76(5)
O2 Zn1 N3 88.29(5)
O1 Zn1 N3 100.79(5)
O2 Zn1 N1 100.65(5)
O1 Zn1 N1 86.87(5)
N3 Zn1 N1 167.66(5)
O2 Zn1 N2 89.74(5)
O1 Zn1 N2 164.74(5)
N3 Zn1 N2 93.57(6)
N1 Zn1 N2 78.11(6)
O2 Zn1 N4 165.76(5)
O1 Zn1 N4 81.79(5)
N3 Zn1 N4 78.47(6)
N1 Zn1 N4 93.24(6)
N2 Zn1 N4 96.21(6)
C1 O1 Zn1 127.17(9)
C15 N1 C16 118.39(14)
C15 N1 Zn1 124.32(11)
C16 N1 Zn1 115.47(11)
O1 C1 C6 122.55(14)
O1 C1 C2 120.97(13)
C6 C1 C2 116.48(14)
C19 O2 Zn1 127.54(10)
C18 N2 C17 112.16(16)
C18 N2 Zn1 113.24(13)
C17 N2 Zn1 103.00(10)
C18 N2 H2 109.4
C17 N2 H2 109.4
Zn1 N2 H2 109.4
C3 C2 C1 118.82(14)
C3 C2 C7 121.87(14)
C1 C2 C7 119.30(14)
C33 N3 C34 119.45(15)
C33 N3 Zn1 124.21(11)
C34 N3 Zn1 115.44(12)
C2 C3 C4 124.87(14)
C2 C3 H3 117.6
C4 C3 H3 117.6
C36 N4 C35 113.99(16)
C36 N4 Zn1 124.85(13)
C35 N4 Zn1 102.99(11)
C36 N4 H4 104.3
C35 N4 H4 104.3
Zn1 N4 H4 104.3
C5 C4 C3 116.11(15)
C5 C4 C11 123.51(15)
C3 C4 C11 120.37(14)
C4 C5 C6 122.31(14)
C4 C5 H5 118.8
C6 C5 H5 118.8
C5 C6 C1 121.21(14)
C5 C6 C15 115.35(14)
C1 C6 C15 123.41(14)
C10 C7 C8 107.66(14)
C10 C7 C2 112.02(14)
C8 C7 C2 111.01(13)
C10 C7 C9 107.35(14)
C8 C7 C9 108.95(16)
C2 C7 C9 109.72(13)
C7 C8 H8A 109.5
C7 C8 H8B 109.5
H8A C8 H8B 109.5
C7 C8 H8C 109.5
H8A C8 H8C 109.5
H8B C8 H8C 109.5
C7 C9 H9A 109.5
C7 C9 H9B 109.5
H9A C9 H9B 109.5
C7 C9 H9C 109.5
H9A C9 H9C 109.5
H9B C9 H9C 109.5
C7 C10 H10A 109.5
C7 C10 H10B 109.5
H10A C10 H10B 109.5
C7 C10 H10C 109.5
H10A C10 H10C 109.5
H10B C10 H10C 109.5
C14 C11 C12 108.30(17)
C14 C11 C4 109.30(17)
C12 C11 C4 112.34(15)
C14 C11 C13 109.64(19)
C12 C11 C13 107.33(17)
C4 C11 C13 109.88(14)
C11 C12 H12A 109.5
C11 C12 H12B 109.5
H12A C12 H12B 109.5
C11 C12 H12C 109.5
H12A C12 H12C 109.5
H12B C12 H12C 109.5
C11 C13 H13A 109.5
C11 C13 H13B 109.5
H13A C13 H13B 109.5
C11 C13 H13C 109.5
H13A C13 H13C 109.5
H13B C13 H13C 109.5
C11 C14 H14A 109.5
C11 C14 H14B 109.5
H14A C14 H14B 109.5
C11 C14 H14C 109.5
H14A C14 H14C 109.5
H14B C14 H14C 109.5
N1 C15 C6 127.55(15)
N1 C15 H15 116.2
C6 C15 H15 116.2
N1 C16 C17 108.00(14)
N1 C16 H16A 110.1
C17 C16 H16A 110.1
N1 C16 H16B 110.1
C17 C16 H16B 110.1
H16A C16 H16B 108.4
N2 C17 C16 109.08(14)
N2 C17 H17A 109.9
C16 C17 H17A 109.9
N2 C17 H17B 109.9
C16 C17 H17B 109.9
H17A C17 H17B 108.3
N2 C18 H18A 109.5
N2 C18 H18B 109.5
H18A C18 H18B 109.5
N2 C18 H18C 109.5
H18A C18 H18C 109.5
H18B C18 H18C 109.5
O2 C19 C24 122.44(14)
O2 C19 C20 120.56(14)
C24 C19 C20 116.99(14)
C21 C20 C19 118.81(14)
C21 C20 C25 121.46(14)
C19 C20 C25 119.73(13)
C20 C21 C22 124.41(16)
C20 C21 H21 117.8
C22 C21 H21 117.8
C23 C22 C21 116.63(15)
C23 C22 C29 122.72(16)
C21 C22 C29 120.65(16)
C22 C23 C24 122.45(15)
C22 C23 H23 118.8
C24 C23 H23 118.8
C23 C24 C19 120.68(15)
C23 C24 C33 115.74(15)
C19 C24 C33 123.56(15)
C28 C25 C20 112.22(14)
C28 C25 C26 107.18(14)
C20 C25 C26 110.12(13)
C28 C25 C27 107.50(15)
C20 C25 C27 110.22(13)
C26 C25 C27 109.50(14)
C25 C26 H26A 109.5
C25 C26 H26B 109.5
H26A C26 H26B 109.5
C25 C26 H26C 109.5
H26A C26 H26C 109.5
H26B C26 H26C 109.5
C25 C27 H27A 109.5
C25 C27 H27B 109.5
H27A C27 H27B 109.5
C25 C27 H27C 109.5
H27A C27 H27C 109.5
H27B C27 H27C 109.5
C25 C28 H28A 109.5
C25 C28 H28B 109.5
H28A C28 H28B 109.5
C25 C28 H28C 109.5
H28A C28 H28C 109.5
H28B C28 H28C 109.5
C31 C29 C30 112.4(3)
C32A C29 C22 114.4(4)
C31 C29 C22 110.4(2)
C30 C29 C22 107.35(19)
C31 C29 C32 109.2(3)
C30 C29 C32 106.3(2)
C22 C29 C32 111.08(19)
C32A C29 C31A 111.9(6)
C22 C29 C31A 108.1(3)
C32A C29 C30A 106.9(5)
C22 C29 C30A 113.8(3)
C31A C29 C30A 101.0(4)
C29 C30 H30A 109.5
C29 C30 H30B 109.5
H30A C30 H30B 109.5
C29 C30 H30C 109.5
H30A C30 H30C 109.5
H30B C30 H30C 109.5
C29 C31 H31A 109.5
C29 C31 H31B 109.5
H31A C31 H31B 109.5
C29 C31 H31C 109.5
H31A C31 H31C 109.5
H31B C31 H31C 109.5
C29 C32 H32A 109.5
C29 C32 H32B 109.5
H32A C32 H32B 109.5
C29 C32 H32C 109.5
H32A C32 H32C 109.5
H32B C32 H32C 109.5
N3 C33 C24 127.45(15)
N3 C33 H33 116.3
C24 C33 H33 116.3
N3 C34 C35 108.03(15)
N3 C34 H34A 110.1
C35 C34 H34A 110.1
N3 C34 H34B 110.1
C35 C34 H34B 110.1
H34A C34 H34B 108.4
N4 C35 C34 110.87(16)
N4 C35 H35A 109.5
C34 C35 H35A 109.5
N4 C35 H35B 109.5
C34 C35 H35B 109.5
H35A C35 H35B 108.1
N4 C36 H36A 109.5
N4 C36 H36B 109.5
H36A C36 H36B 109.5
N4 C36 H36C 109.5
H36A C36 H36C 109.5
H36B C36 H36C 109.5
C29 C30A H30D 109.5
C29 C30A H30E 109.5
H30D C30A H30E 109.5
C29 C30A H30F 109.5
H30D C30A H30F 109.5
H30E C30A H30F 109.5
C29 C31A H31D 109.5
C29 C31A H31E 109.5
H31D C31A H31E 109.5
C29 C31A H31F 109.5
H31D C31A H31F 109.5
H31E C31A H31F 109.5
C29 C32A H32D 109.5
C29 C32A H32E 109.5
H32D C32A H32E 109.5
C29 C32A H32F 109.5
H32D C32A H32F 109.5
H32E C32A H32F 109.5

loop_
_geom_bond_atom_site_label_1
_geom_bond_atom_site_label_2
_geom_bond_distance
Zn1 O2 2.0196(11)
Zn1 O1 2.0431(11)
Zn1 N3 2.0593(14)
Zn1 N1 2.0841(14)
Zn1 N2 2.3117(15)
Zn1 N4 2.3686(15)
O1 C1 1.2926(19)
N1 C15 1.279(2)
N1 C16 1.4632(19)
C1 C6 1.428(2)
C1 C2 1.445(2)
O2 C19 1.2939(19)
N2 C18 1.463(3)
N2 C17 1.465(2)
N2 H2 1.0000
C2 C3 1.379(2)
C2 C7 1.540(2)
N3 C33 1.281(2)
N3 C34 1.464(2)
C3 C4 1.413(2)
C3 H3 0.9500
N4 C36 1.442(3)
N4 C35 1.491(3)
N4 H4 1.0000
C4 C5 1.372(2)
C4 C11 1.532(2)
C5 C6 1.412(2)
C5 H5 0.9500
C6 C15 1.443(2)
C7 C10 1.530(2)
C7 C8 1.536(2)
C7 C9 1.542(2)
C8 H8A 0.9800
C8 H8B 0.9800
C8 H8C 0.9800
C9 H9A 0.9800
C9 H9B 0.9800
C9 H9C 0.9800
C10 H10A 0.9800
C10 H10B 0.9800
C10 H10C 0.9800
C11 C14 1.527(3)
C11 C12 1.531(3)
C11 C13 1.534(3)
C12 H12A 0.9800
C12 H12B 0.9800
C12 H12C 0.9800
C13 H13A 0.9800
C13 H13B 0.9800
C13 H13C 0.9800
C14 H14A 0.9800
C14 H14B 0.9800
C14 H14C 0.9800
C15 H15 0.9500
C16 C17 1.518(3)
C16 H16A 0.9900
C16 H16B 0.9900
C17 H17A 0.9900
C17 H17B 0.9900
C18 H18A 0.9800
C18 H18B 0.9800
C18 H18C 0.9800
C19 C24 1.431(2)
C19 C20 1.444(2)
C20 C21 1.380(2)
C20 C25 1.536(2)
C21 C22 1.412(2)
C21 H21 0.9500
C22 C23 1.369(3)
C22 C29 1.533(2)
C23 C24 1.410(2)
C23 H23 0.9500
C24 C33 1.444(2)
C25 C28 1.533(2)
C25 C26 1.536(2)
C25 C27 1.540(2)
C26 H26A 0.9800
C26 H26B 0.9800
C26 H26C 0.9800
C27 H27A 0.9800
C27 H27B 0.9800
C27 H27C 0.9800
C28 H28A 0.9800
C28 H28B 0.9800
C28 H28C 0.9800
C29 C32A 1.449(8)
C29 C31 1.465(4)
C29 C30 1.531(4)
C29 C32 1.560(4)
C29 C31A 1.602(8)
C29 C30A 1.629(7)
C30 H30A 0.9800
C30 H30B 0.9800
C30 H30C 0.9800
C31 H31A 0.9800
C31 H31B 0.9800
C31 H31C 0.9800
C32 H32A 0.9800
C32 H32B 0.9800
C32 H32C 0.9800
C33 H33 0.9500
C34 C35 1.505(3)
C34 H34A 0.9900
C34 H34B 0.9900
C35 H35A 0.9900
C35 H35B 0.9900
C36 H36A 0.9800
C36 H36B 0.9800
C36 H36C 0.9800
C30A H30D 0.9800
C30A H30E 0.9800
C30A H30F 0.9800
C31A H31D 0.9800
C31A H31E 0.9800
C31A H31F 0.9800
C32A H32D 0.9800
C32A H32E 0.9800
C32A H32F 0.9800

loop_
_geom_hbond_atom_site_label_D
_geom_hbond_atom_site_label_H
_geom_hbond_atom_site_label_A
_geom_hbond_distance_DH
_geom_hbond_distance_HA
_geom_hbond_distance_DA
_geom_hbond_angle_DHA
C18 H18A O2 0.98 2.61 3.221(2) 120.3
C18 H18A O2 0.98 2.61 3.221(2) 120.3
